data_7011079
loop_
_publ_author_name
'Donnelly, Paul S.'
'Harrowfield, Jack M.'
'Skelton, Brian W.'
'White, Allan H.'

_publ_section_title
;
 Chirality in coordination polymers: homo- vs. hetero-chiral strand
 construction
;
_journal_issue 20
_journal_name_full 'Journal of the Chemical Society, Dalton Transactions'
_journal_page_first 3078
_journal_paper_doi 10.1039/b107369a
_journal_year 2001
_chemical_formula_sum 'C18 H55 Cl5 Co Mn2 N8 O13.5'
_chemical_formula_weight 945.75
_space_group_IT_number 14
_symmetry_cell_setting monoclinic
_symmetry_space_group_name_Hall '-P 2ybc'
_symmetry_space_group_name_H-M 'P 1 21/c 1'
_audit_creation_date 00-11-15
_audit_creation_method Xtal3.6
_cell_angle_alpha 90.00000
_cell_angle_beta 106.226(3)
_cell_angle_gamma 90.00000
_cell_formula_units_Z 4
_cell_length_a 12.303(2)
_cell_length_b 15.336(2)
_cell_length_c 20.730(3)
_cell_measurement_reflns_used 8192
_cell_measurement_temperature 153
_cell_measurement_theta_max 22.5
_cell_measurement_theta_min 2.5
_cell_volume 3755.5(10)
_computing_cell_refinement 'Siemens SAINT (Siemens, 1995)'
_computing_data_collection 'Siemens SMART (Siemens, 1995)'
_computing_data_reduction xtal
_computing_molecular_graphics xtal
_computing_publication_material 'xtal BONDLA CIFIO'
_computing_structure_refinement 'xtal CRYLSQ'
_computing_structure_solution xtal
_diffrn_ambient_temperature 153
_diffrn_measurement_device_type
;
Bruker SMART CCD diffractometer
;
_diffrn_measurement_method '\w scans'
_diffrn_radiation_detector 'CCD area detector'
_diffrn_radiation_monochromator graphite
_diffrn_radiation_source 'sealed tube'
_diffrn_radiation_type 'Mo K\a'
_diffrn_radiation_wavelength .71073
_diffrn_reflns_av_R_equivalents .054
_diffrn_reflns_av_sigmaI/netI .05
_diffrn_reflns_limit_h_max 14
_diffrn_reflns_limit_h_min -14
_diffrn_reflns_limit_k_max 18
_diffrn_reflns_limit_k_min 0
_diffrn_reflns_limit_l_max 24
_diffrn_reflns_limit_l_min 0
_diffrn_reflns_number 36797
_diffrn_reflns_theta_max 24.96
_diffrn_reflns_theta_min 1.68
_diffrn_standards_decay_% 0
_exptl_absorpt_coefficient_mu 1.521
_exptl_absorpt_correction_T_max .91
_exptl_absorpt_correction_T_min .65
_exptl_absorpt_correction_type multi-scan
_exptl_absorpt_process_details
;
SADABS; Sheldrick, 1996
;
_exptl_crystal_colour orange
_exptl_crystal_density_diffrn 1.673
_exptl_crystal_description plate
_exptl_crystal_F_000 1956
_exptl_crystal_size_max .3
_exptl_crystal_size_mid .15
_exptl_crystal_size_min .1
_refine_diff_density_max 2.495
_refine_diff_density_min -1.932
_refine_ls_goodness_of_fit_all 2.362
_refine_ls_goodness_of_fit_ref 1.931
_refine_ls_hydrogen_treatment noref
_refine_ls_matrix_type atomblock
_refine_ls_number_constraints 0
_refine_ls_number_parameters 263
_refine_ls_number_reflns 4829
_refine_ls_number_restraints 0
_refine_ls_R_factor_all .127
_refine_ls_R_factor_gt .084
_refine_ls_shift/su_max .036
_refine_ls_shift/su_mean .001
_refine_ls_structure_factor_coef F
_refine_ls_weighting_scheme calc
_refine_ls_wR_factor_all .143
_refine_ls_wR_factor_ref .101
_reflns_d_resolution_high .842
_reflns_d_resolution_low 12.119
_reflns_Friedel_coverage 0
_reflns_limit_h_max 14
_reflns_limit_h_min 0
_reflns_limit_k_max 18
_reflns_limit_k_min 0
_reflns_limit_l_max 23
_reflns_limit_l_min -24
_reflns_number_gt 4829
_reflns_number_total 6588
_reflns_threshold_expression 'F    > 4.00 sig(F   )'
_cod_data_source_file b107369a.txt
_cod_data_source_block p147
_cod_original_sg_symbol_Hall -p_2ybc
_cod_original_sg_symbol_H-M P_1_21/c_1
_cod_original_formula_sum 'C18 H55 Cl5 Co1 Mn2 N8 O13.5'
_cod_database_code 7011079

loop_
_symmetry_equiv_pos_as_xyz
+x,+y,+z
-x,1/2+y,1/2-z
-x,-y,-z
+x,1/2-y,1/2+z

loop_
_atom_site_label
_atom_site_fract_x
_atom_site_fract_y
_atom_site_fract_z
_atom_site_U_iso_or_equiv
_atom_site_adp_type
_atom_site_calc_flag
_atom_site_calc_attached_atom
_atom_site_occupancy
_atom_site_disorder_assembly
_atom_site_disorder_group
Co .78830(9) 1.16175(7) .83360(6) .0127(5) Uani ? ? 1.00000 ? ?
Mn1 .72262(11) .76347(8) .82840(8) .0215(7) Uani ? ? 1.00000 ? ?
Mn2 .85516(12) .55908(9) .83258(8) .0264(7) Uani ? ? 1.00000 ? ?
Cl0 1.1055(3) .84607(19) .95513(13) .0414(14) Uani ? ? 1.00000 ? ?
Cl11 .5588(2) .84489(15) .83752(13) .0284(11) Uani ? ? 1.00000 ? ?
Cl12 .6756(3) .7579(2) .7018(2) .077(2) Uani ? ? 1.00000 ? ?
Cl21 .7847(5) .5629(3) .7051(3) .037(3) Uani ? ? .50000 ? ?
Cl22 .9103(5) .5705(4) .9622(3) .036(3) Uani ? ? .50000 ? ?
Cl23 1.0282(2) .47647(16) .84017(15) .0361(13) Uani ? ? 1.00000 ? ?
O11 .7925(6) .7567(5) .9439(4) .0347(17) Uiso ? ? 1.00000 ? ?
O21 .7899(17) .5622(14) .7244(10) .067(5) Uiso ? ? .50000 ? ?
O22 .8988(14) .5683(11) .9422(8) .044(4) Uiso ? ? .50000 ? ?
N0 .8646(6) .8700(4) .8358(3) .0140(14) Uiso ? ? 1.00000 ? ?
C01 .9325(8) .8379(6) .7922(4) .023(2) Uiso ? ? 1.00000 ? ?
C02 .9441(8) .7407(6) .7961(4) .0208(19) Uiso ? ? 1.00000 ? ?
O1 .8863(5) .6987(4) .8278(3) .0217(14) Uiso ? ? 1.00000 ? ?
O2 1.0115(5) .7057(4) .7687(3) .0264(15) Uiso ? ? 1.00000 ? ?
C1 .8432(7) .9663(5) .8332(4) .0146(17) Uiso ? ? 1.00000 ? ?
C2a .9495(7) 1.0159(5) .8315(4) .0146(17) Uiso ? ? 1.00000 ? ?
N3a .9393(6) 1.1129(5) .8365(4) .0177(15) Uiso ? ? 1.00000 ? ?
C4a 1.0216(8) 1.1489(6) .8975(5) .027(2) Uiso ? ? 1.00000 ? ?
C4a' .9918(8) 1.2441(6) .9013(5) .024(2) Uiso ? ? 1.00000 ? ?
N3a' .8708(6) 1.2457(5) .9019(4) .0183(15) Uiso ? ? 1.00000 ? ?
C2a' .8275(7) 1.3375(6) .8996(4) .0197(19) Uiso ? ? 1.00000 ? ?
C2b .8129(7) .9855(6) .8976(4) .0180(18) Uiso ? ? 1.00000 ? ?
N3b .7710(6) 1.0764(5) .9011(3) .0166(15) Uiso ? ? 1.00000 ? ?
C4b .6490(8) 1.0780(6) .9013(5) .022(2) Uiso ? ? 1.00000 ? ?
C4b' .6149(8) 1.1720(6) .8974(4) .021(2) Uiso ? ? 1.00000 ? ?
N3b' .6397(6) 1.2102(5) .8368(3) .0157(15) Uiso ? ? 1.00000 ? ?
C2b' .6244(8) 1.3075(6) .8347(4) .0194(19) Uiso ? ? 1.00000 ? ?
C2c .7463(7) .9843(6) .7715(4) .0171(18) Uiso ? ? 1.00000 ? ?
N3c .7173(6) 1.0796(4) .7610(3) .0132(14) Uiso ? ? 1.00000 ? ?
C4c .7343(7) 1.1144(6) .6970(4) .0198(19) Uiso ? ? 1.00000 ? ?
C4c' .7143(8) 1.2114(6) .6991(4) .021(2) Uiso ? ? 1.00000 ? ?
N3c' .7918(6) 1.2453(5) .7625(3) .0153(15) Uiso ? ? 1.00000 ? ?
C2c' .7714(7) 1.3398(6) .7729(4) .0187(18) Uiso ? ? 1.00000 ? ?
C1' .7341(7) 1.3578(5) .8353(4) .0155(17) Uiso ? ? 1.00000 ? ?
N0' .7148(6) 1.4529(5) .8397(4) .0187(16) Uiso ? ? 1.00000 ? ?
C01' .6071(8) 1.4866(6) .7943(5) .023(2) Uiso ? ? 1.00000 ? ?
C02' .6005(8) 1.5855(6) .7970(4) .021(2) Uiso ? ? 1.00000 ? ?
O1' .6900(5) 1.6250(4) .8291(3) .0211(14) Uiso ? ? 1.00000 ? ?
O2' .5100(5) 1.6190(4) .7687(3) .0251(14) Uiso ? ? 1.00000 ? ?
O01 .7231(17) 1.4393(14) .6110(10) .163(7) Uiso ? ? 1.00000 ? ?
O02 .3124(15) 1.2810(12) .4658(9) .143(6) Uiso ? ? 1.00000 ? ?
O03 .5681(16) .9885(13) .4366(9) .156(7) Uiso ? ? 1.00000 ? ?
O04 .8372(13) 1.1467(10) .5690(8) .042(4) Uiso ? ? .50000 ? ?
O05 .6065(12) .8940(9) .6073(7) .034(3) Uiso ? ? .50000 ? ?
O06 .486(2) 1.1818(16) .5620(12) .086(7) Uiso ? ? .50000 ? ?
O07 .662(3) .900(2) .6055(16) .129(11) Uiso ? ? .50000 ? ?
O08 .600(2) 1.1617(18) .5186(14) .105(8) Uiso ? ? .50000 ? ?
O09 .7755(18) .9937(15) .5432(11) .076(6) Uiso ? ? .50000 ? ?
O010 .534(3) 1.358(2) .5434(15) .119(10) Uiso ? ? .50000 ? ?
O011 .720(5) 1.146(3) .537(3) .22(2) Uiso ? ? .50000 ? ?
O012 .431(4) 1.432(3) .481(2) .202(18) Uiso ? ? .50000 ? ?
H0 .91800 .85952 .87700 .02200 Uiso ? ? 1.00000 ? ?
H01A .89360 .85393 .74624 .03000 Uiso ? ? 1.00000 ? ?
H01B 1.00447 .86487 .80394 .03000 Uiso ? ? 1.00000 ? ?
H2aA 1.01153 .99553 .86670 .02300 Uiso ? ? 1.00000 ? ?
H2aB .96489 1.00248 .78920 .02300 Uiso ? ? 1.00000 ? ?
H3a .96208 1.13816 .80191 .02300 Uiso ? ? 1.00000 ? ?
H4aA 1.01599 1.11901 .93675 .03700 Uiso ? ? 1.00000 ? ?
H4aB 1.09773 1.14273 .89443 .03700 Uiso ? ? 1.00000 ? ?
H3a' .87197 1.22336 .94335 .02400 Uiso ? ? 1.00000 ? ?
H4a'A 1.03937 1.27161 .94030 .03200 Uiso ? ? 1.00000 ? ?
H4a'B 1.00064 1.27530 .86242 .03200 Uiso ? ? 1.00000 ? ?
H2a'A .80085 1.34731 .93798 .02800 Uiso ? ? 1.00000 ? ?
H2a'B .89045 1.37674 .90265 .02800 Uiso ? ? 1.00000 ? ?
H2bA .75640 .94583 .90155 .02200 Uiso ? ? 1.00000 ? ?
H2bB .87923 .97730 .93447 .02200 Uiso ? ? 1.00000 ? ?
H3b .80850 1.09858 .94320 .02200 Uiso ? ? 1.00000 ? ?
H4bA .60378 1.04709 .86289 .02900 Uiso ? ? 1.00000 ? ?
H4bB .63939 1.05136 .94075 .02900 Uiso ? ? 1.00000 ? ?
H4b'A .53591 1.17858 .89389 .02900 Uiso ? ? 1.00000 ? ?
H4b'B .65678 1.20302 .93695 .02900 Uiso ? ? 1.00000 ? ?
H3b' .58444 1.19448 .79882 .02000 Uiso ? ? 1.00000 ? ?
H2b'A .56735 1.32192 .79467 .02600 Uiso ? ? 1.00000 ? ?
H2b'B .60106 1.32476 .87255 .02600 Uiso ? ? 1.00000 ? ?
H2cA .76632 .96338 .73358 .02300 Uiso ? ? 1.00000 ? ?
H2cB .68148 .95476 .77629 .02300 Uiso ? ? 1.00000 ? ?
H3c .63956 1.08463 .75235 .01700 Uiso ? ? 1.00000 ? ?
H4cA .81009 1.10333 .69493 .02600 Uiso ? ? 1.00000 ? ?
H4cB .68290 1.08859 .65876 .02600 Uiso ? ? 1.00000 ? ?
H4c'A .72895 1.23886 .66117 .02600 Uiso ? ? 1.00000 ? ?
H4c'B .63750 1.22181 .69824 .02600 Uiso ? ? 1.00000 ? ?
H3c' .86267 1.24166 .75560 .02100 Uiso ? ? 1.00000 ? ?
H2c'A .83969 1.37174 .77636 .02300 Uiso ? ? 1.00000 ? ?
H2c'B .71448 1.36102 .73445 .02300 Uiso ? ? 1.00000 ? ?
H01'A .60093 1.46857 .74874 .03000 Uiso ? ? 1.00000 ? ?
H01'B .54454 1.46115 .80677 .03000 Uiso ? ? 1.00000 ? ?

loop_
_atom_site_aniso_label
_atom_site_aniso_U_11
_atom_site_aniso_U_22
_atom_site_aniso_U_33
_atom_site_aniso_U_12
_atom_site_aniso_U_13
_atom_site_aniso_U_23
Co .0130(6) .0050(5) .0211(6) -.0005(4) .0066(4) .0002(4)
Mn1 .0180(7) .0081(6) .0405(9) .0002(5) .0114(6) -.0005(6)
Mn2 .0239(8) .0143(7) .0428(9) .0001(6) .0124(7) .0003(6)
Cl0 .0502(17) .0419(16) .0269(13) -.0031(13) .0022(12) .0023(12)
Cl11 .0207(12) .0175(11) .0487(15) .0023(9) .0125(10) -.0020(10)
Cl12 .066(2) .044(2) .120(4) -.0033(18) .026(2) -.002(2)
Cl21 .042(3) .024(3) .053(3) -.001(2) .026(3) .000(2)
Cl22 .037(3) .034(3) .032(3) .008(2) -.000(2) .005(2)
Cl23 .0359(14) .0232(12) .0551(17) -.0007(11) .0227(13) -.0017(11)

loop_
_atom_type_symbol
_atom_type_description
_atom_type_oxidation_number
_atom_type_number_in_cell
_atom_type_scat_dispersion_real
_atom_type_scat_dispersion_imag
_atom_type_scat_source
C ? 0 72 .002 .002 'Int Tables Vol IV Tables 2.2B and 2.3.1'
H ? 0 220 0 0 'Int Tables Vol IV Tables 2.2B and 2.3.1'
Cl ? 0 20 .132 .159 'Int Tables Vol IV Tables 2.2B and 2.3.1'
Co ? 0 4 .299 .973 'Int Tables Vol IV Tables 2.2B and 2.3.1'
Mn ? 0 8 .295 .729 'Int Tables Vol IV Tables 2.2B and 2.3.1'
N ? 0 32 .004 .003 'Int Tables Vol IV Tables 2.2B and 2.3.1'
O ? 0 54 .008 .006 'Int Tables Vol IV Tables 2.2B and 2.3.1'

loop_
_diffrn_attenuator_code
_diffrn_attenuator_scale
? ?

loop_
_geom_angle_atom_site_label_1
_geom_angle_atom_site_label_2
_geom_angle_atom_site_label_3
_geom_angle_site_symmetry_1
_geom_angle_site_symmetry_2
_geom_angle_site_symmetry_3
_geom_angle
_geom_angle_publ_flag
N3a Co N3a' . . . 86.3(3) ?
N3a Co N3b . . . 90.8(3) ?
N3a Co N3b' . . . 176.5(3) ?
N3a Co N3c . . . 89.6(3) ?
N3a Co N3c' . . . 93.0(3) ?
N3a' Co N3b . . . 93.4(3) ?
N3a' Co N3b' . . . 91.5(3) ?
N3a' Co N3c . . . 174.5(3) ?
N3a' Co N3c' . . . 89.9(3) ?
N3b Co N3b' . . . 86.7(3) ?
N3b Co N3c . . . 90.3(3) ?
N3b Co N3c' . . . 175.1(3) ?
N3b' Co N3c . . . 92.8(3) ?
N3b' Co N3c' . . . 89.7(3) ?
N3c Co N3c' . . . 86.7(3) ?
Cl11 Mn1 Cl12 . . . 98.32(12) ?
Cl11 Mn1 O11 . . . 91.1(2) ?
Cl11 Mn1 N0 . . . 104.74(19) ?
Cl11 Mn1 O1 . . . 173.70(17) ?
Cl11 Mn1 O1' . . '1 545' 110.2(2) ?
Cl12 Mn1 O11 . . . 170.6(2) ?
Cl12 Mn1 N0 . . . 92.4(2) ?
Cl12 Mn1 O1 . . . 85.66(19) ?
Cl12 Mn1 O1' . . '1 545' 89.14(19) ?
O11 Mn1 N0 . . . 84.8(3) ?
O11 Mn1 O1 . . . 84.9(2) ?
O11 Mn1 O1' . . '1 545' 88.0(2) ?
N0 Mn1 O1 . . . 70.1(2) ?
N0 Mn1 O1' . . '1 545' 144.4(2) ?
O1 Mn1 O1' . . '1 545' 74.6(2) ?
Cl21 Mn2 Cl22 . . . 173.11(19) ?
Cl21 Mn2 Cl23 . . . 96.71(16) ?
Cl21 Mn2 O21 . . . 1.8(6) ?
Cl21 Mn2 O22 . . . 172.6(5) ?
Cl21 Mn2 O1 . . . 86.7(2) ?
Cl21 Mn2 N0' . . '1 545' 92.1(2) ?
Cl21 Mn2 O1' . . '1 545' 85.1(2) ?
Cl22 Mn2 Cl23 . . . 89.85(15) ?
Cl22 Mn2 O21 . . . 171.9(6) ?
Cl22 Mn2 O22 . . . 1.0(5) ?
Cl22 Mn2 O1 . . . 89.0(2) ?
Cl22 Mn2 N0' . . '1 545' 88.1(2) ?
Cl22 Mn2 O1' . . '1 545' 88.6(2) ?
Cl23 Mn2 O21 . . . 98.2(6) ?
Cl23 Mn2 O22 . . . 90.6(4) ?
Cl23 Mn2 O1 . . . 110.5(2) ?
Cl23 Mn2 N0' . . '1 545' 105.8(2) ?
Cl23 Mn2 O1' . . '1 545' 175.0(2) ?
O21 Mn2 O22 . . . 171.2(7) ?
O21 Mn2 O1 . . . 87.1(6) ?
O21 Mn2 N0' . . '1 545' 90.8(6) ?
O21 Mn2 O1' . . '1 545' 83.5(6) ?
O22 Mn2 O1 . . . 89.4(5) ?
O22 Mn2 N0' . . '1 545' 87.3(5) ?
O22 Mn2 O1' . . '1 545' 87.8(5) ?
O1 Mn2 N0' . . '1 545' 143.5(3) ?
O1 Mn2 O1' . . '1 545' 74.1(2) ?
N0' Mn2 O1' '1 545' . '1 545' 69.5(2) ?
Mn2 Cl21 O21 . . . 10(3) ?
Mn2 Cl22 O22 . . . 5(3) ?
Mn2 O21 Cl21 . . . 168(4) ?
Mn2 O22 Cl22 . . . 174(3) ?
Mn1 N0 C01 . . . 105.3(5) ?
Mn1 N0 C1 . . . 124.0(5) ?
Mn1 N0 H0 . . . 105.0 ?
C01 N0 C1 . . . 115.4(7) ?
C01 N0 H0 . . . 97.4(6) ?
C1 N0 H0 . . . 105.9 ?
N0 C01 C02 . . . 111.1(8) ?
N0 C01 H01A . . . 108.0 ?
N0 C01 H01B . . . 110.3 ?
C02 C01 H01A . . . 108.5 ?
C02 C01 H01B . . . 110.7 ?
H01A C01 H01B . . . 108.2 ?
C01 C02 O1 . . . 118.2(9) ?
C01 C02 O2 . . . 117.9(9) ?
O1 C02 O2 . . . 123.8(8) ?
Mn1 O1 Mn2 . . . 105.3(3) ?
Mn1 O1 C02 . . . 114.3(5) ?
Mn2 O1 C02 . . . 130.7(6) ?
N0 C1 C2a . . . 110.5(7) ?
N0 C1 C2b . . . 104.1(7) ?
N0 C1 C2c . . . 107.5(6) ?
C2a C1 C2b . . . 110.4(7) ?
C2a C1 C2c . . . 111.7(7) ?
C2b C1 C2c . . . 112.4(7) ?
C1 C2a N3a . . . 113.9(7) ?
C1 C2a H2aA . . . 109.2 ?
C1 C2a H2aB . . . 107.5 ?
N3a C2a H2aA . . . 109.7 ?
N3a C2a H2aB . . . 108.3 ?
H2aA C2a H2aB . . . 107.9 ?
Co N3a C2a . . . 117.9(5) ?
Co N3a C4a . . . 107.1(6) ?
Co N3a H3a . . . 107.6 ?
C2a N3a C4a . . . 112.2(6) ?
C2a N3a H3a . . . 108.2 ?
C4a N3a H3a . . . 102.8 ?
N3a C4a C4a' . . . 106.6(7) ?
N3a C4a H4aA . . . 110.6 ?
N3a C4a H4aB . . . 110.6 ?
C4a' C4a H4aA . . . 110.1 ?
C4a' C4a H4aB . . . 110.8 ?
H4aA C4a H4aB . . . 108.2 ?
C4a C4a' N3a' . . . 105.9(8) ?
C4a C4a' H4a'A . . . 111.8 ?
C4a C4a' H4a'B . . . 110.3 ?
N3a' C4a' H4a'A . . . 111.3 ?
N3a' C4a' H4a'B . . . 110.0 ?
H4a'A C4a' H4a'B . . . 107.5 ?
Co N3a' C4a' . . . 107.3(6) ?
Co N3a' C2a' . . . 118.9(5) ?
Co N3a' H3a' . . . 107.3(6) ?
C4a' N3a' C2a' . . . 111.2(7) ?
C4a' N3a' H3a' . . . 104.2 ?
C2a' N3a' H3a' . . . 106.9 ?
N3a' C2a' C1' . . . 113.0(7) ?
N3a' C2a' H2a'A . . . 109.0 ?
N3a' C2a' H2a'B . . . 108.1 ?
C1' C2a' H2a'A . . . 110.2 ?
C1' C2a' H2a'B . . . 108.8 ?
H2a'A C2a' H2a'B . . . 107.6 ?
C1 C2b N3b . . . 113.5(7) ?
C1 C2b H2bA . . . 108.6 ?
C1 C2b H2bB . . . 108.3 ?
N3b C2b H2bA . . . 109.0 ?
N3b C2b H2bB . . . 108.2 ?
H2bA C2b H2bB . . . 109.2 ?
Co N3b C2b . . . 118.5(6) ?
Co N3b C4b . . . 107.3(5) ?
Co N3b H3b . . . 107.5 ?
C2b N3b C4b . . . 111.9(7) ?
C2b N3b H3b . . . 107.4 ?
C4b N3b H3b . . . 103.0 ?
N3b C4b C4b' . . . 106.3(7) ?
N3b C4b H4bA . . . 109.8 ?
N3b C4b H4bB . . . 111.1 ?
C4b' C4b H4bA . . . 110.0 ?
C4b' C4b H4bB . . . 111.1 ?
H4bA C4b H4bB . . . 108.7 ?
C4b C4b' N3b' . . . 107.6(8) ?
C4b C4b' H4b'A . . . 111.6 ?
C4b C4b' H4b'B . . . 110.8 ?
N3b' C4b' H4b'A . . . 109.6 ?
N3b' C4b' H4b'B . . . 109.6 ?
H4b'A C4b' H4b'B . . . 107.6 ?
Co N3b' C4b' . . . 106.7(5) ?
Co N3b' C2b' . . . 118.5(6) ?
Co N3b' H3b' . . . 109.9 ?
C4b' N3b' C2b' . . . 111.1(7) ?
C4b' N3b' H3b' . . . 110.1 ?
C2b' N3b' H3b' . . . 100.4 ?
N3b' C2b' C1' . . . 113.1(7) ?
N3b' C2b' H2b'A . . . 108.1 ?
N3b' C2b' H2b'B . . . 108.6 ?
C1' C2b' H2b'A . . . 108.6 ?
C1' C2b' H2b'B . . . 108.7 ?
H2b'A C2b' H2b'B . . . 109.7 ?
C1 C2c N3c . . . 113.5(6) ?
C1 C2c H2cA . . . 108.3 ?
C1 C2c H2cB . . . 108.2 ?
N3c C2c H2cA . . . 108.4 ?
N3c C2c H2cB . . . 107.9 ?
H2cA C2c H2cB . . . 110.4 ?
Co N3c C2c . . . 118.3(5) ?
Co N3c C4c . . . 107.9(5) ?
Co N3c H3c . . . 107.9 ?
C2c N3c C4c . . . 112.8(7) ?
C2c N3c H3c . . . 107.4 ?
C4c N3c H3c . . . 101.0 ?
N3c C4c C4c' . . . 105.1(8) ?
N3c C4c H4cA . . . 110.7 ?
N3c C4c H4cB . . . 111.4 ?
C4c' C4c H4cA . . . 110.1 ?
C4c' C4c H4cB . . . 111.0 ?
H4cA C4c H4cB . . . 108.5 ?
C4c C4c' N3c' . . . 107.6(6) ?
C4c C4c' H4c'A . . . 110.0 ?
C4c C4c' H4c'B . . . 109.5 ?
N3c' C4c' H4c'A . . . 110.7 ?
N3c' C4c' H4c'B . . . 110.2 ?
H4c'A C4c' H4c'B . . . 109.0 ?
Co N3c' C4c' . . . 107.0(5) ?
Co N3c' C2c' . . . 119.1(6) ?
Co N3c' H3c' . . . 107.2 ?
C4c' N3c' C2c' . . . 112.0(6) ?
C4c' N3c' H3c' . . . 103.9 ?
C2c' N3c' H3c' . . . 106.5 ?
N3c' C2c' C1' . . . 113.7(7) ?
N3c' C2c' H2c'A . . . 109.2 ?
N3c' C2c' H2c'B . . . 108.9 ?
C1' C2c' H2c'A . . . 108.1 ?
C1' C2c' H2c'B . . . 108.8 ?
H2c'A C2c' H2c'B . . . 108.1 ?
C2a' C1' C2b' . . . 110.2(7) ?
C2a' C1' C2c' . . . 112.0(7) ?
C2a' C1' N0' . . . 103.9(6) ?
C2b' C1' C2c' . . . 112.0(7) ?
C2b' C1' N0' . . . 109.6(7) ?
C2c' C1' N0' . . . 108.9(7) ?
C1' N0' C01' . . . 115.6(6) ?
C1' N0' Mn2 . . '1 565' 122.1(6) ?
C01' N0' Mn2 . . '1 565' 104.7(5) ?
N0' C01' C02' . . . 111.8(7) ?
N0' C01' H01'A . . . 109.4 ?
N0' C01' H01'B . . . 109.1 ?
C02' C01' H01'A . . . 109.3 ?
C02' C01' H01'B . . . 109.9 ?
H01'A C01' H01'B . . . 107.2 ?
C01' C02' O1' . . . 116.6(7) ?
C01' C02' O2' . . . 117.0(8) ?
O1' C02' O2' . . . 126.4(8) ?
C02' O1' Mn1 . . '1 565' 126.9(5) ?
C02' O1' Mn2 . . '1 565' 116.4(6) ?
Mn1 O1' Mn2 '1 565' . '1 565' 105.8(3) ?

loop_
_geom_bond_atom_site_label_1
_geom_bond_atom_site_label_2
_geom_bond_site_symmetry_1
_geom_bond_site_symmetry_2
_geom_bond_distance
_geom_bond_publ_flag
Co N3a . . 1.988(8) ?
Co N3a' . . 1.971(7) ?
Co N3b . . 1.971(8) ?
Co N3b' . . 1.992(8) ?
Co N3c . . 1.970(6) ?
Co N3c' . . 1.962(7) ?
Mn1 Cl11 . . 2.422(3) ?
Mn1 Cl12 . . 2.526(5) ?
Mn1 O11 . . 2.310(7) ?
Mn1 N0 . . 2.365(7) ?
Mn1 O1 . . 2.249(7) ?
Mn1 O1' . '1 545' 2.163(6) ?
Mn2 Cl21 . . 2.542(6) ?
Mn2 Cl22 . . 2.587(5) ?
Mn2 Cl23 . . 2.444(3) ?
Mn2 O21 . . 2.16(2) ?
Mn2 O22 . . 2.189(16) ?
Mn2 O1 . . 2.182(6) ?
Mn2 N0' . '1 545' 2.408(8) ?
Mn2 O1' . '1 545' 2.253(7) ?
Cl21 O21 . . .39(2) ?
Cl22 O22 . . .400(16) ?
N0 C01 . . 1.476(13) ?
N0 C1 . . 1.499(11) ?
N0 H0 . . .934 ?
C01 C02 . . 1.498(13) ?
C01 H01A . . .971 ?
C01 H01B . . .945 ?
C02 O1 . . 1.271(12) ?
C02 O2 . . 1.249(13) ?
C1 C2a . . 1.522(12) ?
C1 C2b . . 1.513(13) ?
C1 C2c . . 1.510(10) ?
C2a N3a . . 1.499(11) ?
C2a H2aA . . .950 ?
C2a H2aB . . .969 ?
N3a C4a . . 1.488(11) ?
N3a H3a . . .925 ?
C4a C4a' . . 1.512(14) ?
C4a H4aA . . .954 ?
C4a H4aB . . .961 ?
C4a' N3a' . . 1.492(13) ?
C4a' H4a'A . . .954 ?
C4a' H4a'B . . .970 ?
N3a' C2a' . . 1.501(12) ?
N3a' H3a' . . .922 ?
C2a' C1' . . 1.530(11) ?
C2a' H2a'A . . .953 ?
C2a' H2a'B . . .969 ?
C2b N3b . . 1.495(11) ?
C2b H2bA . . .945 ?
C2b H2bB . . .958 ?
N3b C4b . . 1.503(12) ?
N3b H3b . . .930 ?
C4b C4b' . . 1.498(13) ?
C4b H4bA . . .959 ?
C4b H4bB . . .950 ?
C4b' N3b' . . 1.493(12) ?
C4b' H4b'A . . .959 ?
C4b' H4b'B . . .963 ?
N3b' C2b' . . 1.503(11) ?
N3b' H3b' . . .917 ?
C2b' C1' . . 1.552(13) ?
C2b' H2b'A . . .952 ?
C2b' H2b'B . . .945 ?
C2c N3c . . 1.505(11) ?
C2c H2cA . . .944 ?
C2c H2cB . . .946 ?
N3c C4c . . 1.498(12) ?
N3c H3c . . .925 ?
C4c C4c' . . 1.510(13) ?
C4c H4cA . . .960 ?
C4c H4cB . . .951 ?
C4c' N3c' . . 1.486(10) ?
C4c' H4c'A . . .953 ?
C4c' H4c'B . . .954 ?
N3c' C2c' . . 1.495(11) ?
N3c' H3c' . . .925 ?
C2c' C1' . . 1.514(13) ?
C2c' H2c'A . . .957 ?
C2c' H2c'B . . .959 ?
C1' N0' . . 1.485(11) ?
N0' C01' . . 1.487(11) ?
C01' C02' . . 1.520(13) ?
C01' H01'A . . .966 ?
C01' H01'B . . .961 ?
C02' O1' . . 1.270(10) ?
C02' O2' . . 1.218(10) ?

loop_
_geom_hbond_atom_site_label_D
_geom_hbond_atom_site_label_H
_geom_hbond_atom_site_label_A
_geom_hbond_site_symmetry_D
_geom_hbond_site_symmetry_H
_geom_hbond_site_symmetry_A
_geom_hbond_distance_DH
_geom_hbond_distance_HA
_geom_hbond_distance_DA
_geom_hbond_angle_DHA
_geom_hbond_publ_flag
? ? ? ? ? ? ? ? ? ? ?

loop_
_geom_torsion_atom_site_label_1
_geom_torsion_atom_site_label_2
_geom_torsion_atom_site_label_3
_geom_torsion_atom_site_label_4
_geom_torsion_site_symmetry_1
_geom_torsion_site_symmetry_2
_geom_torsion_site_symmetry_3
_geom_torsion_site_symmetry_4
_geom_torsion
_geom_torsion_publ_flag
? ? ? ? ? ? ? ? ? ?
